data_4112227
loop_
_publ_author_name
'D. Leusser'
'J. Henn'
'N. Kocher'
'B. Engels'
'D. Stalke'

_publ_contact_author 'Prof. Dr. Dietmar Stalke'
_publ_contact_author_email dstalke@chemie.uni-wuerzburg.de
_publ_section_title
;
 SN versus S+N-: An Experimental and Theoretical Charge Density Study
;
_journal_name_full 'Journal of the American Chemical Society'
_journal_page_first 1781
_journal_page_last 1793
_journal_paper_doi 10.1021/ja038941+
_journal_volume 126
_journal_year 2004
_chemical_formula_sum 'C9 H22 N2 S'
_chemical_formula_weight 190.35
_chemical_name_systematic
; 
 ? 
;
_space_group_IT_number 14
_symmetry_cell_setting monoclinic
_symmetry_space_group_name_Hall '-P 2ybc'
_symmetry_space_group_name_H-M 'P 1 21/c 1'
_atom_sites_solution_hydrogens geom
_atom_sites_solution_primary direct
_atom_sites_solution_secondary difmap
_audit_creation_method SHELXL-97
_cell_angle_alpha 90.00
_cell_angle_beta 110.8510(10)
_cell_angle_gamma 90.00
_cell_formula_units_Z 4
_cell_length_a 8.8832(3)
_cell_length_b 14.7504(5)
_cell_length_c 9.3656(3)
_cell_measurement_reflns_used 7321
_cell_measurement_temperature 100(2)
_cell_measurement_theta_max 26.35
_cell_measurement_theta_min 2.45
_cell_volume 1146.81(7)
_computing_cell_refinement 'SAINT-NT V5/6.0'
_computing_data_collection 'SMART-NT V5.6'
_computing_data_reduction 'SAINT-NT V5/6.0'
_computing_molecular_graphics 'SHELXTL-NT V5.1'
_computing_publication_material 'SHELXTL-NT V5.1'
_computing_structure_refinement 'SHELXL-97 (Sheldrick, 1997)'
_computing_structure_solution 'SHELXS-97 (Sheldrick, 1990)'
_diffrn_ambient_temperature 100(2)
_diffrn_measured_fraction_theta_full 0.965
_diffrn_measured_fraction_theta_max 0.965
_diffrn_measurement_device_type 'Bruker Smart Apex with D8-Goniometer '
_diffrn_measurement_method 'omega scan'
_diffrn_radiation_monochromator graphite
_diffrn_radiation_source 'fine-focus sealed tube'
_diffrn_radiation_type MoK\a
_diffrn_radiation_wavelength 0.71073
_diffrn_reflns_av_R_equivalents '0.05677 (low angle batch), 0.0300 (high angle batch)'
_diffrn_reflns_av_sigmaI/netI '0.0133 (low angle batch), 0.0392 (high angle batch)'
_diffrn_reflns_limit_h_max 16
_diffrn_reflns_limit_h_min -20
_diffrn_reflns_limit_k_max 33
_diffrn_reflns_limit_k_min 0
_diffrn_reflns_limit_l_max 21
_diffrn_reflns_limit_l_min 0
_diffrn_reflns_number '54868 (low angle batch), 42875 (high angle batch)'
_diffrn_reflns_theta_full 54.06
_diffrn_reflns_theta_max 54.06
_diffrn_reflns_theta_min 2.45
_exptl_absorpt_coefficient_mu 0.240
_exptl_absorpt_correction_T_max 0.92
_exptl_absorpt_correction_T_min 0.99
_exptl_absorpt_correction_type empirical
_exptl_absorpt_process_details 'MULABS implemented in PLATON'
_exptl_crystal_colour colorless
_exptl_crystal_density_diffrn 1.102
_exptl_crystal_description blocks
_exptl_crystal_F_000 424
_exptl_crystal_size_max 0.35
_exptl_crystal_size_mid 0.30
_exptl_crystal_size_min 0.25
_refine_diff_density_max 0.548
_refine_diff_density_min -0.262
_refine_diff_density_rms 0.066
_refine_ls_extinction_method none
_refine_ls_goodness_of_fit_ref 0.912
_refine_ls_hydrogen_treatment mixed
_refine_ls_matrix_type full
_refine_ls_number_parameters 176
_refine_ls_number_reflns 14000
_refine_ls_number_restraints 0
_refine_ls_restrained_S_all 0.912
_refine_ls_R_factor_all 0.0381
_refine_ls_R_factor_gt 0.0277
_refine_ls_shift/su_max 0.002
_refine_ls_shift/su_mean 0.000
_refine_ls_structure_factor_coef Fsqd
_refine_ls_weighting_details 'calc w=1/[\s^2^(Fo^2^)+(0.0429P)^2^+0.0000P] where P=(Fo^2^+2Fc^2^)/3'
_refine_ls_weighting_scheme calc
_refine_ls_wR_factor_gt 0.0663
_refine_ls_wR_factor_ref 0.0691
_reflns_number_gt 10668
_reflns_number_total 14000
_reflns_threshold_expression >2sigma(I)
_cod_data_source_file ja0389412Bsi20031008_100518.cif
_cod_data_source_block sulfin
_cod_database_code 4112227

loop_
_symmetry_equiv_pos_as_xyz
'x, y, z'
'-x, y+1/2, -z+1/2'
'-x, -y, -z'
'x, -y-1/2, z-1/2'

loop_
_atom_site_label
_atom_site_type_symbol
_atom_site_fract_x
_atom_site_fract_y
_atom_site_fract_z
_atom_site_U_iso_or_equiv
_atom_site_adp_type
_atom_site_occupancy
_atom_site_symmetry_multiplicity
_atom_site_calc_flag
S1 S 0.394847(8) 0.028146(4) 0.175902(7) 0.01290(2) Uani 1 1 d
N1 N 0.58629(3) 0.056874(15) 0.20283(2) 0.01413(3) Uani 1 1 d
H1 H 0.6330(9) 0.0228(4) 0.1539(8) 0.017 Uiso 1 1 d
N2 N 0.28219(3) 0.049521(15) 0.00552(2) 0.01421(3) Uani 1 1 d
C3 C 0.40250(4) -0.093011(18) 0.16712(4) 0.01899(4) Uani 1 1 d
H2 H 0.4289(9) -0.1063(6) 0.0834(9) 0.028 Uiso 1 1 d
H3 H 0.3011(10) -0.1143(5) 0.1607(9) 0.028 Uiso 1 1 d
H4 H 0.4806(10) -0.1159(5) 0.2618(9) 0.028 Uiso 1 1 d
C1 C 0.69724(3) 0.082097(17) 0.35782(3) 0.01518(3) Uani 1 1 d
C11 C 0.85120(4) 0.11447(3) 0.33661(5) 0.02399(5) Uani 1 1 d
H11 H 0.8270(11) 0.1644(6) 0.2690(10) 0.036 Uiso 1 1 d
H12 H 0.9330(11) 0.1347(6) 0.4374(10) 0.036 Uiso 1 1 d
H13 H 0.8964(10) 0.0663(6) 0.2913(10) 0.036 Uiso 1 1 d
C12 C 0.73494(4) 0.00182(2) 0.46875(3) 0.02112(5) Uani 1 1 d
H14 H 0.8096(11) 0.0171(6) 0.5587(10) 0.032 Uiso 1 1 d
H15 H 0.7797(11) -0.0495(5) 0.4330(10) 0.032 Uiso 1 1 d
H16 H 0.6373(11) -0.0198(5) 0.4888(10) 0.032 Uiso 1 1 d
C13 C 0.62546(5) 0.15952(2) 0.42126(4) 0.02302(5) Uani 1 1 d
H17 H 0.5281(10) 0.1420(6) 0.4362(9) 0.035 Uiso 1 1 d
H18 H 0.5999(10) 0.2123(6) 0.3539(10) 0.035 Uiso 1 1 d
H19 H 0.7040(10) 0.1794(6) 0.5207(10) 0.035 Uiso 1 1 d
C2 C 0.18567(3) 0.134158(16) -0.01428(3) 0.01440(3) Uani 1 1 d
C21 C 0.07145(6) 0.13226(3) -0.18029(4) 0.02765(7) Uani 1 1 d
H21 H 0.0079(11) 0.0792(7) -0.2046(10) 0.041 Uiso 1 1 d
H22 H 0.0005(11) 0.1877(6) -0.2055(10) 0.041 Uiso 1 1 d
H23 H 0.1319(12) 0.1341(6) -0.2477(11) 0.041 Uiso 1 1 d
C22 C 0.08330(5) 0.13636(2) 0.08738(5) 0.02314(5) Uani 1 1 d
H24 H 0.0137(10) 0.1902(6) 0.0673(10) 0.035 Uiso 1 1 d
H25 H 0.0113(10) 0.0848(6) 0.0702(10) 0.035 Uiso 1 1 d
H26 H 0.1495(10) 0.1381(6) 0.1919(10) 0.035 Uiso 1 1 d
C23 C 0.28970(5) 0.21943(2) 0.01342(7) 0.02910(8) Uani 1 1 d
H27 H 0.3649(12) 0.2252(7) 0.1193(11) 0.044 Uiso 1 1 d
H28 H 0.3548(11) 0.2198(6) -0.0457(11) 0.044 Uiso 1 1 d
H29 H 0.2248(11) 0.2740(6) -0.0127(11) 0.044 Uiso 1 1 d

loop_
_atom_site_aniso_label
_atom_site_aniso_U_11
_atom_site_aniso_U_22
_atom_site_aniso_U_33
_atom_site_aniso_U_23
_atom_site_aniso_U_13
_atom_site_aniso_U_12
S1 0.01322(3) 0.01307(2) 0.01294(2) 0.00096(1) 0.00530(2) 0.00055(1)
N1 0.01304(7) 0.01574(7) 0.01389(6) -0.00039(5) 0.00514(5) 0.00041(5)
N2 0.01470(7) 0.01378(6) 0.01348(6) -0.00015(5) 0.00422(5) 0.00252(5)
C3 0.02052(11) 0.01361(7) 0.02160(10) 0.00320(7) 0.00597(8) -0.00033(6)
C1 0.01428(8) 0.01546(7) 0.01542(7) -0.00167(6) 0.00482(6) -0.00005(6)
C11 0.01713(12) 0.02782(13) 0.02744(13) -0.00415(10) 0.00845(9) -0.00621(9)
C12 0.02263(12) 0.02203(11) 0.01569(9) 0.00207(7) 0.00313(8) 0.00208(8)
C13 0.02413(13) 0.02020(10) 0.02419(12) -0.00751(9) 0.00794(9) 0.00182(8)
C2 0.01401(8) 0.01329(7) 0.01571(7) -0.00015(5) 0.00505(6) 0.00149(5)
C21 0.03183(17) 0.02740(14) 0.01708(10) -0.00080(9) 0.00055(10) 0.01378(12)
C22 0.02386(13) 0.02387(11) 0.02647(13) 0.00203(9) 0.01484(11) 0.00671(9)
C23 0.02085(14) 0.01428(9) 0.0504(2) 0.00385(11) 0.01046(13) -0.00076(8)

loop_
_atom_type_symbol
_atom_type_description
_atom_type_scat_dispersion_real
_atom_type_scat_dispersion_imag
_atom_type_scat_source
C C 0.0033 0.0016 'International Tables Vol C Tables 4.2.6.8 and 6.1.1.4'
H H 0.0000 0.0000 'International Tables Vol C Tables 4.2.6.8 and 6.1.1.4'
N N 0.0061 0.0033 'International Tables Vol C Tables 4.2.6.8 and 6.1.1.4'
S S 0.1246 0.1234 'International Tables Vol C Tables 4.2.6.8 and 6.1.1.4'

loop_
_geom_angle_atom_site_label_1
_geom_angle_atom_site_label_2
_geom_angle_atom_site_label_3
_geom_angle
N2 S1 N1 110.079(12)
N2 S1 C3 99.960(13)
N1 S1 C3 101.847(13)
C1 N1 S1 119.620(17)
C1 N1 H1 112.5(5)
S1 N1 H1 114.7(5)
C2 N2 S1 114.947(17)
S1 C3 H2 106.2(5)
S1 C3 H3 106.7(5)
H2 C3 H3 114.0(7)
S1 C3 H4 109.4(4)
H2 C3 H4 112.9(7)
H3 C3 H4 107.5(7)
N1 C1 C11 105.38(2)
N1 C1 C13 110.14(2)
C11 C1 C13 109.51(3)
N1 C1 C12 112.25(2)
C11 C1 C12 109.90(3)
C13 C1 C12 109.56(3)
C1 C11 H11 109.3(5)
C1 C11 H12 110.5(5)
H11 C11 H12 108.2(7)
C1 C11 H13 110.6(5)
H11 C11 H13 107.7(7)
H12 C11 H13 110.4(7)
C1 C12 H14 110.7(5)
C1 C12 H15 112.8(5)
H14 C12 H15 105.3(7)
C1 C12 H16 112.2(5)
H14 C12 H16 107.7(7)
H15 C12 H16 107.7(7)
C1 C13 H17 112.2(5)
C1 C13 H18 112.2(5)
H17 C13 H18 107.2(7)
C1 C13 H19 109.6(5)
H17 C13 H19 108.3(7)
H18 C13 H19 107.2(7)
N2 C2 C21 104.86(2)
N2 C2 C23 112.51(2)
C21 C2 C23 109.34(3)
N2 C2 C22 112.52(2)
C21 C2 C22 107.88(3)
C23 C2 C22 109.50(3)
C2 C21 H21 112.6(5)
C2 C21 H22 111.0(5)
H21 C21 H22 110.2(8)
C2 C21 H23 110.1(6)
H21 C21 H23 106.9(8)
H22 C21 H23 105.7(7)
C2 C22 H24 111.7(5)
C2 C22 H25 112.5(5)
H24 C22 H25 105.6(7)
C2 C22 H26 110.9(5)
H24 C22 H26 107.0(7)
H25 C22 H26 108.9(7)
C2 C23 H27 113.3(6)
C2 C23 H28 111.7(6)
H27 C23 H28 104.9(8)
C2 C23 H29 111.8(6)
H27 C23 H29 108.2(8)
H28 C23 H29 106.5(8)

loop_
_geom_bond_atom_site_label_1
_geom_bond_atom_site_label_2
_geom_bond_distance
S1 N2 1.5844(2)
S1 N1 1.6823(2)
S1 C3 1.7914(3)
N1 C1 1.4827(3)
N1 H1 0.877(7)
N2 C2 1.4882(3)
C3 H2 0.915(8)
C3 H3 0.935(8)
C3 H4 0.971(8)
C1 C11 1.5269(4)
C1 C13 1.5276(4)
C1 C12 1.5316(4)
C11 H11 0.944(9)
C11 H12 1.010(9)
C11 H13 0.984(9)
C12 H14 0.896(9)
C12 H15 0.969(8)
C12 H16 1.003(9)
C13 H17 0.960(9)
C13 H18 0.976(9)
C13 H19 0.989(8)
C2 C21 1.5247(4)
C2 C23 1.5273(4)
C2 C22 1.5333(4)
C21 H21 0.945(10)
C21 H22 1.008(9)
C21 H23 0.964(10)
C22 H24 0.983(8)
C22 H25 0.969(9)
C22 H26 0.946(9)
C23 H27 0.982(10)
C23 H28 0.932(10)
C23 H29 0.969(10)

loop_
_cod_related_entry_id
_cod_related_entry_database
_cod_related_entry_code
1 ChemSpider 28557517
